data_2100215
loop_
_publ_author_name
'Bertolasi, Valerio'
'Ferretti, Valeria'
'Pretto, Loretta'
'Fantin, Giancarlo'
'Fogagnolo, Marco'
'Bortolini, Olga'

_publ_section_title
;
 Hydrogen-bonded aggregations of oxo-cholic acids
;
_journal_issue 3
_journal_name_full 'Acta Crystallographica Section B'
_journal_page_first 346
_journal_page_last 356
_journal_paper_doi 10.1107/S0108768105011304
_journal_volume 61
_journal_year 2005
_chemical_formula_moiety 'C24 H36 O5'
_chemical_formula_sum 'C24 H36 O5'
_chemical_formula_weight 404.53
_chemical_name_systematic
;
 ?
;
_space_group_IT_number 19
_symmetry_cell_setting orthorhombic
_symmetry_space_group_name_Hall 'P 2ac 2ab'
_symmetry_space_group_name_H-M 'P 21 21 21'
_atom_sites_solution_hydrogens difmap
_atom_sites_solution_primary direct
_atom_sites_solution_secondary difmap
_audit_creation_method SHELXL-97
_cell_angle_alpha 90.00
_cell_angle_beta 90.00
_cell_angle_gamma 90.00
_cell_formula_units_Z 4
_cell_length_a 8.49530(10)
_cell_length_b 12.7060(2)
_cell_length_c 20.8011(3)
_cell_measurement_reflns_used 3622
_cell_measurement_temperature 295
_cell_measurement_theta_max 30.0
_cell_measurement_theta_min 4.0
_cell_volume 2245.30(5)
_computing_cell_refinement 'Denzo SMN (Otwinowski & Minor, 1997)'
_computing_data_collection 'Kappa-CCD server software (Nonius, 1997)'
_computing_data_reduction 'Denzo SMN (Otwinowski & Minor, 1997)'
_computing_molecular_graphics 'ORTEP III (Burnett & Johnson, 1996)'
_computing_publication_material
;
SHELXL-97 (Sheldrick, 1997), PARST (Nardelli, 1995), PLATON (Spek, 1999)
;
_computing_structure_refinement 'SHELXL-97 (Sheldrick, 1997)'
_computing_structure_solution 'SIR97 (Altomare et al., 1999)'
_diffrn_ambient_temperature 295
_diffrn_measured_fraction_theta_full 0.992
_diffrn_measured_fraction_theta_max 0.992
_diffrn_measurement_device_type 'Nonius Kappa CCD'
_diffrn_measurement_method '\f scans and \w scans'
_diffrn_radiation_monochromator graphite
_diffrn_radiation_source 'fine-focus sealed tube'
_diffrn_radiation_type MoK\a
_diffrn_radiation_wavelength 0.71073
_diffrn_reflns_av_R_equivalents 0.0350
_diffrn_reflns_av_sigmaI/netI 0.0233
_diffrn_reflns_limit_h_max 11
_diffrn_reflns_limit_h_min -11
_diffrn_reflns_limit_k_max 17
_diffrn_reflns_limit_k_min -17
_diffrn_reflns_limit_l_max 29
_diffrn_reflns_limit_l_min -29
_diffrn_reflns_number 26164
_diffrn_reflns_theta_full 30.03
_diffrn_reflns_theta_max 30.0
_diffrn_reflns_theta_min 4.0
_exptl_absorpt_coefficient_mu 0.082
_exptl_absorpt_correction_type none
_exptl_crystal_colour colourless
_exptl_crystal_density_diffrn 1.197
_exptl_crystal_density_method 'not measured'
_exptl_crystal_description Prism
_exptl_crystal_F_000 880
_exptl_crystal_size_max 0.45
_exptl_crystal_size_mid 0.35
_exptl_crystal_size_min 0.32
_refine_diff_density_max 0.452
_refine_diff_density_min -0.321
_refine_ls_abs_structure_details 'Flack H D (1983), Acta Cryst. A39, 876-881'
_refine_ls_abs_structure_Flack -0.3(15)
_refine_ls_extinction_method none
_refine_ls_goodness_of_fit_ref 1.056
_refine_ls_hydrogen_treatment refall
_refine_ls_matrix_type full
_refine_ls_number_parameters 406
_refine_ls_number_reflns 3664
_refine_ls_number_restraints 0
_refine_ls_restrained_S_all 1.056
_refine_ls_R_factor_all 0.0579
_refine_ls_R_factor_gt 0.0495
_refine_ls_shift/su_max 0.009
_refine_ls_shift/su_mean 0.000
_refine_ls_structure_factor_coef Fsqd
_refine_ls_weighting_details 'calc w=1/[\s^2^(Fo^2^)+(0.0967P)^2^+0.2322P] where P=(Fo^2^+2Fc^2^)/3'
_refine_ls_weighting_scheme calc
_refine_ls_wR_factor_gt 0.1372
_refine_ls_wR_factor_ref 0.1462
_reflns_number_gt 3189
_reflns_number_total 3664
_reflns_threshold_expression I>2sigma(I)
_cod_data_source_file sn5016.cif
_cod_data_source_block (IV-alpha)
_cod_depositor_comments
;
The following automatic conversions were performed:
'_symmetry_cell_setting' value 'Orthorhombic' changed to 'orthorhombic'
according to '/home/saulius/struct/CIF-dictionaries/cif_core.dic'
dictionary named 'cif_core.dic' version 2.4.1 from 2010-06-29.

Automatic conversion script
Id: cif_fix_enum 1527 2010-12-29 10:47:43Z saulius 

The following automatic conversions were performed:

'_symmetry_cell_setting' value 'Orthorhombic' changed to
'orthorhombic' according to
/home/saulius/struct/CIF-dictionaries/cif_core.dic dictionary named
'cif_core.dic' version 2.4.1 from 2010-06-29.

Automatic conversion script
Id: cif_fix_values 1715 2011-07-08 13:25:40Z adriana 
;
_cod_database_code 2100215

loop_
_symmetry_equiv_pos_as_xyz
'x, y, z'
'-x+1/2, -y, z+1/2'
'x+1/2, -y+1/2, -z'
'-x, y+1/2, -z+1/2'

loop_
_atom_site_label
_atom_site_fract_x
_atom_site_fract_y
_atom_site_fract_z
_atom_site_U_iso_or_equiv
_atom_site_adp_type
_atom_site_calc_flag
_atom_site_refinement_flags
_atom_site_occupancy
_atom_site_disorder_assembly
_atom_site_disorder_group
_atom_site_type_symbol
C1 -0.0476(3) 0.0840(2) 0.09477(11) 0.0472(5) Uani d . 1 . . C
C2 -0.2061(3) 0.1052(2) 0.12646(13) 0.0541(6) Uani d . 1 . . C
C3 -0.2663(3) 0.2126(3) 0.10838(12) 0.0548(6) Uani d . 1 . . C
C4 -0.1503(3) 0.2999(2) 0.11661(13) 0.0528(6) Uani d . 1 . . C
C5 0.0102(3) 0.2751(2) 0.08602(10) 0.0438(5) Uani d . 1 . . C
C6 0.1239(3) 0.3673(2) 0.09973(13) 0.0527(6) Uani d . 1 . . C
C7 0.1644(3) 0.36698(17) 0.17024(11) 0.0412(4) Uani d . 1 . . C
C8 0.2422(2) 0.26719(15) 0.19326(9) 0.0332(4) Uani d . 1 . . C
C9 0.1270(2) 0.17386(15) 0.17969(8) 0.0316(3) Uani d . 1 . . C
C10 0.0794(2) 0.16743(18) 0.10744(9) 0.0381(4) Uani d . 1 . . C
C11 0.1927(3) 0.06965(15) 0.20612(9) 0.0363(4) Uani d . 1 . . C
C12 0.2444(2) 0.07523(14) 0.27686(8) 0.0323(4) Uani d . 1 . . C
C13 0.3626(2) 0.16506(13) 0.28733(8) 0.0298(3) Uani d . 1 . . C
C14 0.2854(2) 0.26884(14) 0.26447(8) 0.0312(4) Uani d . 1 . . C
C15 0.3989(3) 0.35427(16) 0.28795(12) 0.0441(5) Uani d . 1 . . C
C16 0.4646(3) 0.31082(17) 0.35148(12) 0.0471(5) Uani d . 1 . . C
C17 0.4041(2) 0.19527(14) 0.35805(9) 0.0317(4) Uani d . 1 . . C
C18 0.5152(3) 0.14028(19) 0.25028(11) 0.0398(4) Uani d . 1 . . C
C19 0.2208(3) 0.1395(3) 0.06451(11) 0.0531(6) Uani d . 1 . . C
C20 0.5209(3) 0.12555(16) 0.39534(10) 0.0370(4) Uani d . 1 . . C
C21 0.4644(4) 0.01176(18) 0.40226(11) 0.0506(6) Uani d . 1 . . C
C22 0.5581(3) 0.1717(2) 0.46237(10) 0.0423(5) Uani d . 1 . . C
C23 0.4158(3) 0.1829(3) 0.50623(11) 0.0555(6) Uani d . 1 . . C
C24 0.4543(4) 0.2252(3) 0.57183(13) 0.0617(7) Uani d . 1 . . C
O25 -0.3978(2) 0.2283(3) 0.08818(13) 0.0812(8) Uani d . 1 . . O
O26 0.1104(2) 0.09003(13) 0.31787(7) 0.0417(3) Uani d . 1 . . O
O27 0.4346(7) 0.1806(3) 0.62092(13) 0.1301(18) Uani d . 1 . . O
O28 0.5105(3) 0.32179(19) 0.56985(11) 0.0726(6) Uani d . 1 . . O
O29 0.1281(3) 0.43893(13) 0.20588(9) 0.0564(5) Uani d . 1 . . O
H1A -0.016(4) 0.023(2) 0.1072(14) 0.047(8) Uiso d . 1 . . H
H1B -0.064(4) 0.081(3) 0.0449(16) 0.065(9) Uiso d . 1 . . H
H2A -0.189(5) 0.108(3) 0.1786(19) 0.076(10) Uiso d . 1 . . H
H2B -0.288(6) 0.059(3) 0.113(2) 0.092(13) Uiso d . 1 . . H
H4A -0.145(4) 0.312(2) 0.1636(14) 0.046(7) Uiso d . 1 . . H
H4B -0.195(5) 0.366(3) 0.0975(19) 0.078(11) Uiso d . 1 . . H
H5 0.004(3) 0.2680(19) 0.0388(11) 0.034(6) Uiso d . 1 . . H
H6A 0.230(6) 0.351(4) 0.072(2) 0.091(13) Uiso d . 1 . . H
H6B 0.078(5) 0.433(3) 0.0840(19) 0.081(11) Uiso d . 1 . . H
H8 0.331(3) 0.258(2) 0.1710(13) 0.037(6) Uiso d . 1 . . H
H9 0.034(4) 0.187(2) 0.2040(13) 0.045(7) Uiso d . 1 . . H
H11A 0.282(4) 0.047(2) 0.1781(14) 0.045(7) Uiso d . 1 . . H
H11B 0.116(4) 0.017(2) 0.2000(13) 0.044(7) Uiso d . 1 . . H
H12 0.295(3) 0.010(2) 0.2884(12) 0.036(6) Uiso d . 1 . . H
H14 0.187(3) 0.2826(19) 0.2877(11) 0.030(5) Uiso d . 1 . . H
H15A 0.488(4) 0.360(2) 0.2529(15) 0.049(7) Uiso d . 1 . . H
H15B 0.347(5) 0.416(3) 0.2883(17) 0.073(10) Uiso d . 1 . . H
H16A 0.429(4) 0.345(3) 0.3921(16) 0.058(8) Uiso d . 1 . . H
H16B 0.585(5) 0.310(3) 0.3502(17) 0.076(11) Uiso d . 1 . . H
H17 0.309(3) 0.2094(19) 0.3817(11) 0.029(5) Uiso d . 1 . . H
H18A 0.589(4) 0.192(2) 0.2587(13) 0.040(6) Uiso d . 1 . . H
H18B 0.557(4) 0.080(3) 0.2612(15) 0.060(9) Uiso d . 1 . . H
H18C 0.497(4) 0.132(3) 0.2011(16) 0.063(9) Uiso d . 1 . . H
H19A 0.313(5) 0.178(3) 0.0743(19) 0.076(11) Uiso d . 1 . . H
H19B 0.245(4) 0.073(3) 0.0677(17) 0.063(10) Uiso d . 1 . . H
H19C 0.179(5) 0.147(3) 0.0209(17) 0.067(9) Uiso d . 1 . . H
H20 0.621(3) 0.132(2) 0.3723(12) 0.039(6) Uiso d . 1 . . H
H21A 0.359(4) 0.011(2) 0.4173(14) 0.047(7) Uiso d . 1 . . H
H21B 0.454(4) -0.023(2) 0.3597(15) 0.057(8) Uiso d . 1 . . H
H21C 0.521(5) -0.033(3) 0.4342(19) 0.080(11) Uiso d . 1 . . H
H22A 0.640(3) 0.125(2) 0.4790(12) 0.035(6) Uiso d . 1 . . H
H22B 0.609(5) 0.233(3) 0.4546(17) 0.065(9) Uiso d . 1 . . H
H23A 0.335(5) 0.234(3) 0.4856(18) 0.073(11) Uiso d . 1 . . H
H23B 0.351(10) 0.117(5) 0.506(3) 0.15(2) Uiso d . 1 . . H
H26 0.031(5) 0.058(3) 0.3046(19) 0.078(11) Uiso d . 1 . . H
H28 0.545(5) 0.330(3) 0.615(2) 0.077(11) Uiso d . 1 . . H

loop_
_atom_site_aniso_label
_atom_site_aniso_U_11
_atom_site_aniso_U_22
_atom_site_aniso_U_33
_atom_site_aniso_U_12
_atom_site_aniso_U_13
_atom_site_aniso_U_23
C1 0.0431(11) 0.0597(14) 0.0389(10) -0.0059(11) -0.0065(9) -0.0069(10)
C2 0.0426(12) 0.0700(16) 0.0497(12) -0.0132(12) -0.0016(10) 0.0047(11)
C3 0.0345(11) 0.0832(18) 0.0466(11) -0.0005(12) 0.0014(9) 0.0114(12)
C4 0.0405(11) 0.0628(15) 0.0552(13) 0.0078(11) -0.0063(10) 0.0060(11)
C5 0.0385(10) 0.0585(12) 0.0345(9) -0.0010(10) -0.0042(8) 0.0085(8)
C6 0.0518(13) 0.0568(14) 0.0494(12) -0.0081(11) -0.0107(11) 0.0209(11)
C7 0.0370(9) 0.0396(10) 0.0470(10) -0.0024(8) -0.0059(8) 0.0107(8)
C8 0.0327(9) 0.0334(8) 0.0336(8) 0.0018(7) -0.0007(7) 0.0020(7)
C9 0.0321(8) 0.0356(8) 0.0271(7) -0.0003(7) 0.0015(7) -0.0025(6)
C10 0.0341(9) 0.0528(11) 0.0274(7) 0.0001(8) 0.0009(7) -0.0013(8)
C11 0.0452(10) 0.0321(8) 0.0317(8) 0.0003(8) -0.0038(8) -0.0065(7)
C12 0.0408(9) 0.0262(8) 0.0300(7) -0.0013(7) -0.0007(7) -0.0032(6)
C13 0.0333(8) 0.0259(7) 0.0303(7) 0.0024(6) -0.0007(7) -0.0019(6)
C14 0.0333(9) 0.0261(7) 0.0342(8) 0.0006(7) -0.0030(7) -0.0021(6)
C15 0.0518(12) 0.0273(8) 0.0531(11) -0.0052(8) -0.0105(11) 0.0009(8)
C16 0.0539(13) 0.0335(9) 0.0540(12) -0.0089(9) -0.0158(11) -0.0024(9)
C17 0.0324(9) 0.0286(8) 0.0342(8) 0.0020(7) -0.0048(7) -0.0039(6)
C18 0.0353(10) 0.0420(10) 0.0420(9) 0.0079(9) 0.0047(8) -0.0022(8)
C19 0.0426(12) 0.0830(19) 0.0337(9) 0.0034(13) 0.0064(9) -0.0115(11)
C20 0.0358(9) 0.0402(10) 0.0349(8) 0.0063(8) -0.0044(8) -0.0021(7)
C21 0.0720(18) 0.0387(10) 0.0413(10) 0.0065(11) -0.0145(12) 0.0003(9)
C22 0.0352(10) 0.0502(12) 0.0415(10) 0.0032(9) -0.0115(8) -0.0061(9)
C23 0.0443(12) 0.0807(18) 0.0414(11) 0.0043(13) -0.0078(10) -0.0198(12)
C24 0.0687(17) 0.0679(16) 0.0484(12) 0.0124(15) -0.0148(13) -0.0142(11)
O25 0.0368(9) 0.119(2) 0.0877(15) -0.0061(12) -0.0120(10) 0.0315(15)
O26 0.0439(8) 0.0446(8) 0.0367(6) -0.0153(7) 0.0049(6) -0.0086(6)
O27 0.237(5) 0.098(2) 0.0557(13) -0.031(3) -0.033(2) -0.0001(13)
O28 0.0904(17) 0.0728(13) 0.0546(10) -0.0029(13) -0.0162(11) -0.0093(9)
O29 0.0647(11) 0.0397(8) 0.0649(10) 0.0153(8) -0.0139(9) 0.0029(7)

loop_
_atom_type_symbol
_atom_type_description
_atom_type_scat_dispersion_real
_atom_type_scat_dispersion_imag
_atom_type_scat_source
C C 0.0033 0.0016 'International Tables Vol C Tables 4.2.6.8 and 6.1.1.4'
H H 0.0000 0.0000 'International Tables Vol C Tables 4.2.6.8 and 6.1.1.4'
O O 0.0106 0.0060 'International Tables Vol C Tables 4.2.6.8 and 6.1.1.4'

loop_
_geom_angle_atom_site_label_1
_geom_angle_atom_site_label_2
_geom_angle_atom_site_label_3
_geom_angle
C2 C1 C10 115.2(2)
C2 C1 H1A 108(2)
C10 C1 H1A 110(2)
C2 C1 H1B 109(2)
C10 C1 H1B 107(2)
H1A C1 H1B 108(3)
C3 C2 C1 110.6(2)
C3 C2 H2A 105(2)
C1 C2 H2A 109(2)
C3 C2 H2B 104(3)
C1 C2 H2B 115(3)
H2A C2 H2B 113(4)
O25 C3 C4 121.7(3)
O25 C3 C2 123.4(3)
C4 C3 C2 114.9(2)
C3 C4 C5 112.7(2)
C3 C4 H4A 104.8(17)
C5 C4 H4A 113.5(18)
C3 C4 H4B 109(2)
C5 C4 H4B 110(2)
H4A C4 H4B 106(3)
C4 C5 C6 108.8(2)
C4 C5 C10 113.39(19)
C6 C5 C10 112.23(18)
C4 C5 H5 112.5(15)
C6 C5 H5 106.6(15)
C10 C5 H5 103.0(14)
C7 C6 C5 108.70(19)
C7 C6 H6A 109(2)
C5 C6 H6A 106(2)
C7 C6 H6B 115(2)
C5 C6 H6B 110(3)
H6A C6 H6B 108(3)
O29 C7 C6 122.2(2)
O29 C7 C8 123.3(2)
C6 C7 C8 114.3(2)
C7 C8 C14 113.70(17)
C7 C8 C9 107.83(15)
C14 C8 C9 109.64(15)
C7 C8 H8 108.3(17)
C14 C8 H8 107.7(17)
C9 C8 H8 109.7(17)
C11 C9 C10 113.18(15)
C11 C9 C8 111.18(15)
C10 C9 C8 112.10(15)
C11 C9 H9 105.2(17)
C10 C9 H9 107.7(17)
C8 C9 H9 107.0(16)
C1 C10 C19 106.9(2)
C1 C10 C5 107.00(19)
C19 C10 C5 109.4(2)
C1 C10 C9 112.58(17)
C19 C10 C9 111.68(17)
C5 C10 C9 109.17(17)
C12 C11 C9 113.96(15)
C12 C11 H11A 110.7(16)
C9 C11 H11A 108.6(16)
C12 C11 H11B 111.1(16)
C9 C11 H11B 108.3(17)
H11A C11 H11B 104(2)
O26 C12 C13 109.68(14)
O26 C12 C11 110.40(17)
C13 C12 C11 110.90(15)
O26 C12 H12 108.6(15)
C13 C12 H12 108.2(16)
C11 C12 H12 109.0(15)
C12 C13 C18 109.11(15)
C12 C13 C14 108.24(15)
C18 C13 C14 112.13(16)
C12 C13 C17 117.67(15)
C18 C13 C17 109.35(16)
C14 C13 C17 100.12(13)
C8 C14 C15 118.07(17)
C8 C14 C13 112.85(14)
C15 C14 C13 103.85(15)
C8 C14 H14 106.1(14)
C15 C14 H14 104.6(14)
C13 C14 H14 111.1(14)
C14 C15 C16 104.37(16)
C14 C15 H15A 106.5(17)
C16 C15 H15A 110.9(17)
C14 C15 H15B 108(3)
C16 C15 H15B 119(2)
H15A C15 H15B 107(3)
C15 C16 C17 107.06(16)
C15 C16 H16A 118(2)
C17 C16 H16A 103.5(19)
C15 C16 H16B 110(2)
C17 C16 H16B 109(2)
H16A C16 H16B 109(3)
C20 C17 C13 118.62(15)
C20 C17 C16 111.89(16)
C13 C17 C16 102.91(15)
C20 C17 H17 113.0(14)
C13 C17 H17 109.7(14)
C16 C17 H17 98.4(14)
C13 C18 H18A 109.1(17)
C13 C18 H18B 113(2)
H18A C18 H18B 107(3)
C13 C18 H18C 113(2)
H18A C18 H18C 111(3)
H18B C18 H18C 103(3)
C10 C19 H19A 114(2)
C10 C19 H19B 111(3)
H19A C19 H19B 107(4)
C10 C19 H19C 103(2)
H19A C19 H19C 117(3)
H19B C19 H19C 104(3)
C21 C20 C17 112.88(18)
C21 C20 C22 109.74(18)
C17 C20 C22 111.60(16)
C21 C20 H20 113.5(16)
C17 C20 H20 105.2(15)
C22 C20 H20 103.4(16)
C20 C21 H21A 109.8(18)
C20 C21 H21B 111.1(19)
H21A C21 H21B 102(3)
C20 C21 H21C 117(2)
H21A C21 H21C 103(3)
H21B C21 H21C 113(3)
C23 C22 C20 114.44(18)
C23 C22 H22A 114.3(15)
C20 C22 H22A 103.5(15)
C23 C22 H22B 114(2)
C20 C22 H22B 105(2)
H22A C22 H22B 104(3)
C24 C23 C22 113.9(2)
C24 C23 H23A 107(2)
C22 C23 H23A 110(2)
C24 C23 H23B 115(3)
C22 C23 H23B 111(4)
H23A C23 H23B 99(5)
O27 C24 O28 121.7(3)
O27 C24 C23 125.6(3)
O28 C24 C23 112.6(3)
C12 O26 H26 112(3)
C24 O28 H28 101(2)

loop_
_geom_bond_atom_site_label_1
_geom_bond_atom_site_label_2
_geom_bond_site_symmetry_2
_geom_bond_distance
_geom_bond_publ_flag
C1 C2 . 1.523(4) ?
C1 C10 . 1.536(3) ?
C1 H1A . 0.86(3) ?
C1 H1B . 1.05(3) ?
C2 C3 . 1.505(4) ?
C2 H2A . 1.09(4) ?
C2 H2B . 0.95(5) ?
C3 O25 . 1.210(3) ?
C3 C4 . 1.493(4) ?
C4 C5 . 1.538(3) ?
C4 H4A . 0.99(3) ?
C4 H4B . 1.00(4) ?
C5 C6 . 1.545(4) ?
C5 C10 . 1.554(3) ?
C5 H5 . 0.99(2) ?
C6 C7 . 1.507(3) ?
C6 H6A . 1.09(5) ?
C6 H6B . 0.98(4) ?
C7 O29 . 1.217(3) ?
C7 C8 . 1.508(3) ?
C8 C14 . 1.526(2) ?
C8 C9 . 1.563(3) ?
C8 H8 . 0.89(3) ?
C9 C11 . 1.538(3) ?
C9 C10 . 1.559(2) ?
C9 H9 . 0.96(3) ?
C10 C19 . 1.538(3) ?
C11 C12 . 1.537(2) ?
C11 H11A . 1.00(3) ?
C11 H11B . 0.94(3) ?
C12 O26 . 1.435(3) ?
C12 C13 . 1.536(3) ?
C12 H12 . 0.96(3) ?
C13 C18 . 1.541(3) ?
C13 C14 . 1.547(2) ?
C13 C17 . 1.561(2) ?
C14 C15 . 1.532(3) ?
C14 H14 . 0.98(3) ?
C15 C16 . 1.537(3) ?
C15 H15A . 1.06(3) ?
C15 H15B . 0.90(4) ?
C16 C17 . 1.561(3) ?
C16 H16A . 0.99(3) ?
C16 H16B . 1.02(4) ?
C17 C20 . 1.540(3) ?
C17 H17 . 0.96(2) ?
C18 H18A . 0.92(3) ?
C18 H18B . 0.88(4) ?
C18 H18C . 1.04(3) ?
C19 H19A . 0.95(5) ?
C19 H19B . 0.87(4) ?
C19 H19C . 0.98(4) ?
C20 C21 . 1.530(3) ?
C20 C22 . 1.545(3) ?
C20 H20 . 0.98(3) ?
C21 H21A . 0.95(3) ?
C21 H21B . 0.99(3) ?
C21 H21C . 1.00(4) ?
C22 C23 . 1.522(4) ?
C22 H22A . 0.98(3) ?
C22 H22B . 0.90(4) ?
C23 C24 . 1.503(3) ?
C23 H23A . 1.03(4) ?
C23 H23B . 1.00(7) ?
C24 O27 . 1.180(4) ?
C24 O28 . 1.317(4) ?
O26 H26 . 0.84(4) ?
O28 H28 . 0.98(4) ?

loop_
_cod_related_entry_id
_cod_related_entry_database
_cod_related_entry_code
1 ChemSpider 4447049
